data_7055952
loop_
_publ_author_name
'Bolotin, Dmitrii S.'
'Il'in, Mikhail V.'
'Novikov, Alexander S.'
'Bokach, Nadezhda A.'
'Suslonov, Vitalii V.'
'Kukushkin, Vadim Yu.'

_publ_section_title
;
 Trinuclear (aminonitrone)ZnII complexes as key intermediates in
 zinc(ii)-mediated generation of 1,2,4-oxadiazoles from amidoximes and
 nitriles
;
_journal_issue 5
_journal_name_full 'New J. Chem.'
_journal_page_first 1940
_journal_paper_doi 10.1039/C6NJ03508F
_journal_volume 41
_journal_year 2017
_chemical_formula_moiety '2(C16 H25 N4 O7 Zn1.5), 4(C F3 O3 S)'
_chemical_formula_sum 'C36 H50 F12 N8 O26 S4 Zn3'
_chemical_formula_weight 1563.19
_space_group_crystal_system triclinic
_space_group_IT_number 2
_space_group_name_Hall '-P 1'
_space_group_name_H-M_alt 'P -1'
_symmetry_space_group_name_Hall '-P 1'
_symmetry_space_group_name_H-M 'P -1'
_atom_sites_solution_hydrogens geom
_atom_sites_solution_primary direct
_atom_sites_solution_secondary difmap
_audit_creation_date 2017-01-09
_audit_creation_method
;
Olex2 1.2
(compiled 2016.11.30 svn.r3356 for OlexSys, GUI svn.r5269)
;
_audit_update_record
;
2017-01-09 deposited with the CCDC.
2017-01-16 downloaded from the CCDC.
;
_cell_angle_alpha 74.733(4)
_cell_angle_beta 89.846(4)
_cell_angle_gamma 82.485(5)
_cell_formula_units_Z 2
_cell_length_a 9.9101(6)
_cell_length_b 17.0394(9)
_cell_length_c 18.2463(6)
_cell_measurement_reflns_used 5447
_cell_measurement_temperature 100(2)
_cell_measurement_theta_max 75.2150
_cell_measurement_theta_min 5.0300
_cell_volume 2945.2(3)
_computing_cell_refinement
;
CrysAlisPro, Agilent Technologies,
Version 1.171.36.32 (release 02-08-2013 CrysAlis171 .NET)
(compiled Aug  2 2013,16:46:58)
;
_computing_data_collection
;
CrysAlisPro, Agilent Technologies,
Version 1.171.36.32 (release 02-08-2013 CrysAlis171 .NET)
(compiled Aug  2 2013,16:46:58)
;
_computing_data_reduction
;
CrysAlisPro, Agilent Technologies,
Version 1.171.36.32 (release 02-08-2013 CrysAlis171 .NET)
(compiled Aug  2 2013,16:46:58)
;
_computing_molecular_graphics 'Olex2 (Dolomanov et al., 2009)'
_computing_publication_material 'Olex2 (Dolomanov et al., 2009)'
_computing_structure_refinement 'ShelXL (Sheldrick, 2015)'
_computing_structure_solution 'ShelXS (Sheldrick, 2008)'
_diffrn_ambient_temperature 100(2)
_diffrn_detector_area_resol_mean 10.3829
_diffrn_measured_fraction_theta_full 0.995
_diffrn_measured_fraction_theta_max 0.990
_diffrn_measurement_details
;
#__ type_ start__ end____ width___ exp.time_
  1 omega  -51.00   27.00   1.0000    7.0000
omega____ theta____ kappa____ phi______ frames
    -      -40.3787   77.0000   60.0000 78

#__ type_ start__ end____ width___ exp.time_
  2 omega  -41.00   22.00   1.0000    7.0000
omega____ theta____ kappa____ phi______ frames
    -      -40.3787   38.0000 -120.0000 63

#__ type_ start__ end____ width___ exp.time_
  3 omega  -34.00   32.00   1.0000    7.0000
omega____ theta____ kappa____ phi______ frames
    -      -40.3787   38.0000  -60.0000 66

#__ type_ start__ end____ width___ exp.time_
  4 omega  -49.00   36.00   1.0000    7.0000
omega____ theta____ kappa____ phi______ frames
    -      -40.3787   38.0000    0.0000 85

#__ type_ start__ end____ width___ exp.time_
  5 omega   82.00  127.00   1.0000    7.0000
omega____ theta____ kappa____ phi______ frames
    -       40.3787  178.0000  -30.0000 45

#__ type_ start__ end____ width___ exp.time_
  6 omega   11.00   64.00   1.0000    7.0000
omega____ theta____ kappa____ phi______ frames
    -       40.3787   57.0000 -180.0000 53

#__ type_ start__ end____ width___ exp.time_
  7 omega   96.00  129.00   1.0000    7.0000
omega____ theta____ kappa____ phi______ frames
    -       40.3787 -178.0000  150.0000 33

#__ type_ start__ end____ width___ exp.time_
  8 omega   53.00   90.00   1.0000   21.0000
omega____ theta____ kappa____ phi______ frames
    -      113.0000  -30.0000  -30.0000 37

#__ type_ start__ end____ width___ exp.time_
  9 omega   36.00   66.00   1.0000   21.0000
omega____ theta____ kappa____ phi______ frames
    -      113.0000  -30.0000   30.0000 30

#__ type_ start__ end____ width___ exp.time_
 10 omega   53.00   92.00   1.0000   21.0000
omega____ theta____ kappa____ phi______ frames
    -      113.0000  -21.0000   79.8107 39

#__ type_ start__ end____ width___ exp.time_
 11 omega   35.00   88.00   1.0000   21.0000
omega____ theta____ kappa____ phi______ frames
    -      113.0000  -30.0000 -150.0000 53

#__ type_ start__ end____ width___ exp.time_
 12 omega   92.00  119.00   1.0000   21.0000
omega____ theta____ kappa____ phi______ frames
    -      113.0000  -61.0000  150.0000 27

#__ type_ start__ end____ width___ exp.time_
 13 omega  102.00  172.00   1.0000   21.0000
omega____ theta____ kappa____ phi______ frames
    -      113.0000  112.0000   90.0000 70

#__ type_ start__ end____ width___ exp.time_
 14 omega   83.00  177.00   1.0000   21.0000
omega____ theta____ kappa____ phi______ frames
    -      113.0000   30.0000   30.0000 94

#__ type_ start__ end____ width___ exp.time_
 15 omega  117.00  152.00   1.0000   21.0000
omega____ theta____ kappa____ phi______ frames
    -      113.0000   30.0000   90.0000 35

#__ type_ start__ end____ width___ exp.time_
 16 omega   54.00   79.00   1.0000   21.0000
omega____ theta____ kappa____ phi______ frames
    -      113.0000 -112.0000  -30.0000 25

#__ type_ start__ end____ width___ exp.time_
 17 omega   75.00  104.00   1.0000   21.0000
omega____ theta____ kappa____ phi______ frames
    -      113.0000  -95.0000  150.0000 29

#__ type_ start__ end____ width___ exp.time_
 18 omega  152.00  178.00   1.0000   21.0000
omega____ theta____ kappa____ phi______ frames
    -      113.0000  112.0000  -60.0000 26

#__ type_ start__ end____ width___ exp.time_
 19 omega   67.00  101.00   1.0000   21.0000
omega____ theta____ kappa____ phi______ frames
    -      113.0000  178.0000 -150.0000 34

#__ type_ start__ end____ width___ exp.time_
 20 omega   84.00  115.00   1.0000   21.0000
omega____ theta____ kappa____ phi______ frames
    -      113.0000 -112.0000  -30.0000 31

#__ type_ start__ end____ width___ exp.time_
 21 omega  126.00  163.00   1.0000   21.0000
omega____ theta____ kappa____ phi______ frames
    -      113.0000  -15.0000  120.0000 37

#__ type_ start__ end____ width___ exp.time_
 22 omega   72.00  115.00   1.0000   21.0000
omega____ theta____ kappa____ phi______ frames
    -      113.0000 -112.0000  150.0000 43

#__ type_ start__ end____ width___ exp.time_
 23 omega   68.00  129.00   1.0000   21.0000
omega____ theta____ kappa____ phi______ frames
    -      113.0000  -61.0000  -90.0000 61

#__ type_ start__ end____ width___ exp.time_
 24 omega   43.00   70.00   1.0000   21.0000
omega____ theta____ kappa____ phi______ frames
    -      113.0000  -61.0000  150.0000 27

#__ type_ start__ end____ width___ exp.time_
 25 omega   59.00   84.00   1.0000   21.0000
omega____ theta____ kappa____ phi______ frames
    -      113.0000  178.0000 -180.0000 25

#__ type_ start__ end____ width___ exp.time_
 26 omega  120.00  178.00   1.0000   21.0000
omega____ theta____ kappa____ phi______ frames
    -      113.0000   30.0000    0.0000 58

#__ type_ start__ end____ width___ exp.time_
 27 omega  106.00  132.00   1.0000   21.0000
omega____ theta____ kappa____ phi______ frames
    -      113.0000  -77.0000 -150.0000 26

#__ type_ start__ end____ width___ exp.time_
 28 omega   51.00   78.00   1.0000   21.0000
omega____ theta____ kappa____ phi______ frames
    -      113.0000  -30.0000   90.0000 27

#__ type_ start__ end____ width___ exp.time_
 29 omega   48.00  106.00   1.0000   21.0000
omega____ theta____ kappa____ phi______ frames
    -      113.0000  -95.0000  -30.0000 58

#__ type_ start__ end____ width___ exp.time_
 30 omega   88.00  148.00   1.0000   21.0000
omega____ theta____ kappa____ phi______ frames
    -      113.0000  178.0000    0.0000 60

#__ type_ start__ end____ width___ exp.time_
 31 omega   41.00  143.00   1.0000   21.0000
omega____ theta____ kappa____ phi______ frames
    -      113.0000  -61.0000    0.0000 102

#__ type_ start__ end____ width___ exp.time_
 32 omega  111.00  149.00   1.0000   21.0000
omega____ theta____ kappa____ phi______ frames
    -      113.0000  112.0000 -120.0000 38

#__ type_ start__ end____ width___ exp.time_
 33 omega   81.00  108.00   1.0000   21.0000
omega____ theta____ kappa____ phi______ frames
    -      113.0000 -112.0000 -150.0000 27

#__ type_ start__ end____ width___ exp.time_
 34 omega   58.00  128.00   1.0000   21.0000
omega____ theta____ kappa____ phi______ frames
    -      113.0000  178.0000 -120.0000 70

#__ type_ start__ end____ width___ exp.time_
 35 omega   34.00   59.00   1.0000   21.0000
omega____ theta____ kappa____ phi______ frames
    -      113.0000  -95.0000   60.0000 25

#__ type_ start__ end____ width___ exp.time_
 36 omega   61.00   88.00   1.0000   21.0000
omega____ theta____ kappa____ phi______ frames
    -      113.0000  -45.0000    0.0000 27

#__ type_ start__ end____ width___ exp.time_
 37 omega   87.00  112.00   1.0000   21.0000
omega____ theta____ kappa____ phi______ frames
    -      113.0000 -112.0000  -90.0000 25

#__ type_ start__ end____ width___ exp.time_
 38 omega   67.00  115.00   1.0000   21.0000
omega____ theta____ kappa____ phi______ frames
    -      113.0000 -112.0000   90.0000 48

#__ type_ start__ end____ width___ exp.time_
 39 omega  112.00  175.00   1.0000   21.0000
omega____ theta____ kappa____ phi______ frames
    -      113.0000   45.0000 -120.0000 63

#__ type_ start__ end____ width___ exp.time_
 40 omega   78.00  105.00   1.0000   21.0000
omega____ theta____ kappa____ phi______ frames
    -      113.0000  178.0000  150.0000 27

#__ type_ start__ end____ width___ exp.time_
 41 omega   89.00  144.00   1.0000   21.0000
omega____ theta____ kappa____ phi______ frames
    -      113.0000   61.0000  -60.0000 55

#__ type_ start__ end____ width___ exp.time_
 42 omega   31.00   65.00   1.0000   21.0000
omega____ theta____ kappa____ phi______ frames
    -      113.0000  -15.0000  120.0000 34

#__ type_ start__ end____ width___ exp.time_
 43 omega   41.00   66.00   1.0000   21.0000
omega____ theta____ kappa____ phi______ frames
    -      113.0000  -30.0000  150.0000 25
;
_diffrn_measurement_device_type 'SuperNova, Dual, Cu at zero, Atlas'
_diffrn_measurement_method '\w scans'
_diffrn_orient_matrix_UB_11 -0.1186772000
_diffrn_orient_matrix_UB_12 0.0601600000
_diffrn_orient_matrix_UB_13 0.0166618000
_diffrn_orient_matrix_UB_21 -0.0586662000
_diffrn_orient_matrix_UB_22 -0.0721933000
_diffrn_orient_matrix_UB_23 0.0542336000
_diffrn_orient_matrix_UB_31 0.0841852000
_diffrn_orient_matrix_UB_32 0.0107269000
_diffrn_orient_matrix_UB_33 0.0667042000
_diffrn_radiation_monochromator mirror
_diffrn_radiation_type CuK\a
_diffrn_radiation_wavelength 1.54184
_diffrn_reflns_av_R_equivalents 0.0918
_diffrn_reflns_av_unetI/netI 0.0936
_diffrn_reflns_Laue_measured_fraction_full 0.995
_diffrn_reflns_Laue_measured_fraction_max 0.990
_diffrn_reflns_limit_h_max 12
_diffrn_reflns_limit_h_min -11
_diffrn_reflns_limit_k_max 21
_diffrn_reflns_limit_k_min -21
_diffrn_reflns_limit_l_max 22
_diffrn_reflns_limit_l_min -18
_diffrn_reflns_number 32356
_diffrn_reflns_point_group_measured_fraction_full 0.995
_diffrn_reflns_point_group_measured_fraction_max 0.990
_diffrn_reflns_theta_full 67.684
_diffrn_reflns_theta_max 72.499
_diffrn_reflns_theta_min 3.171
_diffrn_source 'SuperNova (Cu) X-ray Source'
_exptl_absorpt_coefficient_mu 3.890
_exptl_absorpt_correction_T_max 1.00000
_exptl_absorpt_correction_T_min 0.76487
_exptl_absorpt_correction_type multi-scan
_exptl_absorpt_process_details
;
CrysAlisPro, Agilent Technologies,
Version 1.171.36.32 (release 02-08-2013 CrysAlis171 .NET)
(compiled Aug  2 2013,16:46:58)
Empirical absorption correction using spherical harmonics,
 implemented in SCALE3 ABSPACK scaling algorithm.
;
_exptl_crystal_colour 'clear colourless'
_exptl_crystal_colour_lustre clear
_exptl_crystal_colour_primary colourless
_exptl_crystal_density_diffrn 1.763
_exptl_crystal_description prism
_exptl_crystal_F_000 1584
_exptl_crystal_size_max 0.1
_exptl_crystal_size_mid 0.1
_exptl_crystal_size_min 0.1
_refine_diff_density_max 1.664
_refine_diff_density_min -1.034
_refine_diff_density_rms 0.156
_refine_ls_extinction_method none
_refine_ls_goodness_of_fit_ref 1.020
_refine_ls_hydrogen_treatment constr
_refine_ls_matrix_type full
_refine_ls_number_parameters 813
_refine_ls_number_reflns 11567
_refine_ls_number_restraints 0
_refine_ls_restrained_S_all 1.020
_refine_ls_R_factor_all 0.1152
_refine_ls_R_factor_gt 0.0793
_refine_ls_shift/su_max 0.000
_refine_ls_shift/su_mean 0.000
_refine_ls_structure_factor_coef Fsqd
_refine_ls_weighting_details 'w=1/[\s^2^(Fo^2^)+(0.1329P)^2^+5.3109P] where P=(Fo^2^+2Fc^2^)/3'
_refine_ls_weighting_scheme calc
_refine_ls_wR_factor_gt 0.2065
_refine_ls_wR_factor_ref 0.2495
_reflns_Friedel_coverage 0.000
_reflns_number_gt 7579
_reflns_number_total 11567
_reflns_threshold_expression 'I > 2\s(I)'
_cod_data_source_file c6nj03508f2.cif
_cod_data_source_block 3a_OTf4
_cod_depositor_comments 'Adding full bibliography for 7055945--7055952.cif.'
_cod_database_code 7055952
_chemical_oxdiff_formula 'c12 h9 n3 o3 s1 f3 zn1'
_shelx_space_group_comment
;
The symmetry employed for this shelxl refinement is uniquely defined
by the following loop, which should always be used as a source of
symmetry information in preference to the above space-group names.
They are only intended as comments.
;
_reflns_odcompleteness_completeness 92.76
_reflns_odcompleteness_iscentric 1
_reflns_odcompleteness_theta 80.95
_olex2_refinement_description
;
1. Fixed Uiso
 At 1.2 times of:
  All C(H) groups, All N(H) groups, All N(H,H) groups
 At 1.5 times of:
  All C(H,H,H) groups, All O(H,H) groups
2.a Rotating group:
 O5(H5A,H5B), O4B(H4BA,H4BB), O4(H4A,H4B), O5B(H5BA,H5BB), O6(H6A,H6B),
 O6B(H6BA,H6BB)
2.b Aromatic/amide H refined with riding coordinates:
 N1(H1), N1A(H1A), N1B(H1B), N1C(H1C), C3(H3), C3A(H3A), C7B(H7B), C7C(H7C),
 C4(H4), C4A(H4AA), C6B(H6BC), C6C(H6C), C5(H5), C5A(H5AA), C5B(H5BC), C5C(H5C),
  C6(H6), C6A(H6AA), C4B(H4BC), C4C(H4C), C7(H7), C7A(H7A), C3B(H3B), C3C(H3C)
2.c X=CH2 refined with riding coordinates:
 N2(H2A,H2B), N2A(H2AA,H2AB), N2B(H2BA,H2BB), N2C(H2CA,H2CB)
2.d Idealised Me refined as rotating group:
 C9(H9A,H9B,H9C), C9B(H9BA,H9BB,H9BC)
;
_shelx_shelxl_version_number 2014/7
_olex2_submission_special_instructions 'No special instructions were received'

loop_
_space_group_symop_operation_xyz
'x, y, z'
'-x, -y, -z'

loop_
_atom_site_label
_atom_site_type_symbol
_atom_site_fract_x
_atom_site_fract_y
_atom_site_fract_z
_atom_site_U_iso_or_equiv
_atom_site_adp_type
_atom_site_occupancy
_atom_site_site_symmetry_order
_atom_site_calc_flag
_atom_site_refinement_flags_posn
_atom_site_refinement_flags_adp
_atom_site_refinement_flags_occupancy
Zn1A Zn 0.0000 0.5000 0.0000 0.0239(2) Uani 1 2 d S T P
Zn1C Zn 0.5000 0.5000 0.5000 0.0227(2) Uani 1 2 d S T P
Zn1 Zn -0.00351(7) 0.50308(5) 0.17232(4) 0.0248(2) Uani 1 1 d . . .
Zn1B Zn 0.49649(7) 0.50533(5) 0.32554(4) 0.0248(2) Uani 1 1 d . . .
S4 S 0.73131(17) 0.28262(10) 0.18690(11) 0.0398(4) Uani 1 1 d . . .
S1 S 0.13597(18) 0.73410(11) 0.29396(12) 0.0436(4) Uani 1 1 d . . .
S2 S 0.6475(2) 0.73486(12) 0.10454(16) 0.0575(6) Uani 1 1 d . . .
S3 S 0.23999(19) 0.28257(11) 0.40918(12) 0.0458(4) Uani 1 1 d . . .
F10 F 0.6057(6) 0.1682(3) 0.2720(3) 0.0624(14) Uani 1 1 d . . .
F11 F 0.7095(6) 0.1340(3) 0.1800(3) 0.0632(14) Uani 1 1 d . . .
F12 F 0.8208(7) 0.1410(4) 0.2786(4) 0.0806(19) Uani 1 1 d . . .
F1 F 0.0042(7) 0.8489(4) 0.1841(4) 0.0773(17) Uani 1 1 d . . .
F2 F 0.0752(7) 0.8910(3) 0.2761(3) 0.0692(15) Uani 1 1 d . . .
F3 F 0.2160(7) 0.8594(4) 0.1959(4) 0.0739(17) Uani 1 1 d . . .
F4 F 0.5719(6) 0.8882(3) 0.0327(3) 0.0696(15) Uani 1 1 d . . .
F5 F 0.5147(7) 0.8567(4) 0.1482(4) 0.0784(17) Uani 1 1 d . . .
F6 F 0.7229(7) 0.8692(4) 0.1230(4) 0.0774(17) Uani 1 1 d . . .
F7 F 0.1329(6) 0.1555(3) 0.3933(3) 0.0645(15) Uani 1 1 d . . .
F9 F 0.3488(7) 0.1400(4) 0.3989(5) 0.096(2) Uani 1 1 d . . .
F8 F 0.2355(7) 0.1370(3) 0.4996(3) 0.0702(17) Uani 1 1 d . . .
O1 O 0.0354(4) 0.5786(3) 0.0658(2) 0.0271(8) Uani 1 1 d . . .
O1A O 0.0648(4) 0.4255(3) 0.1049(2) 0.0296(9) Uani 1 1 d . . .
O1B O 0.5322(4) 0.5799(3) 0.3962(2) 0.0275(8) Uani 1 1 d . . .
O1C O 0.5687(5) 0.4275(3) 0.4304(2) 0.0302(9) Uani 1 1 d . . .
O2 O -0.2113(4) 0.5057(3) 0.0271(2) 0.0281(8) Uani 1 1 d . . .
O2B O 0.2904(4) 0.5028(3) 0.4709(2) 0.0289(9) Uani 1 1 d . . .
O3 O -0.2079(4) 0.5071(3) 0.1494(2) 0.0280(8) Uani 1 1 d . . .
O3B O 0.2927(4) 0.5033(3) 0.3479(2) 0.0263(8) Uani 1 1 d . . .
O5 O 0.1934(5) 0.4963(4) 0.2146(3) 0.0452(13) Uani 1 1 d . . .
H5A H 0.2219 0.5461 0.2044 0.068 Uiso 1 1 d GR . .
H5B H 0.2561 0.4644 0.1948 0.068 Uiso 1 1 d GR . .
O4B O 0.6898(5) 0.5104(5) 0.2838(3) 0.0599(18) Uani 1 1 d . . .
H4BA H 0.7206 0.4670 0.2623 0.090 Uiso 1 1 d GR . .
H4BB H 0.7604 0.5074 0.3200 0.090 Uiso 1 1 d GR . .
O4 O -0.0350(5) 0.4046(3) 0.2672(2) 0.0380(10) Uani 1 1 d . . .
H4A H 0.0430 0.3733 0.2859 0.057 Uiso 1 1 d GR . .
H4B H -0.0891 0.3718 0.2548 0.057 Uiso 1 1 d GR . .
O5B O 0.4290(7) 0.6028(3) 0.2314(3) 0.0498(14) Uani 1 1 d . . .
H5BA H 0.4909 0.6390 0.2162 0.075 Uiso 1 1 d GR . .
H5BB H 0.3515 0.6337 0.2408 0.075 Uiso 1 1 d GR . .
O6 O -0.0556(7) 0.5988(3) 0.2213(3) 0.0446(12) Uani 1 1 d . . .
H6A H -0.1392 0.6254 0.2060 0.067 Uiso 1 1 d GR . .
H6B H 0.0018 0.6364 0.2096 0.067 Uiso 1 1 d GR . .
O6B O 0.4762(5) 0.4079(3) 0.2764(3) 0.0378(10) Uani 1 1 d . . .
H6BA H 0.4222 0.3759 0.3026 0.057 Uiso 1 1 d GR . .
H6BB H 0.5549 0.3795 0.2758 0.057 Uiso 1 1 d GR . .
O18 O 0.7276(8) 0.3212(4) 0.2467(4) 0.0658(17) Uani 1 1 d . . .
O17 O 0.8527(5) 0.2810(4) 0.1463(3) 0.0494(13) Uani 1 1 d . . .
O16 O 0.6120(6) 0.3079(4) 0.1339(4) 0.0598(15) Uani 1 1 d . . .
O7 O 0.0106(6) 0.7242(4) 0.3347(4) 0.0591(15) Uani 1 1 d . . .
O8 O 0.1607(7) 0.6860(4) 0.2412(4) 0.0586(15) Uani 1 1 d . . .
O9 O 0.2492(6) 0.7326(4) 0.3425(4) 0.0532(14) Uani 1 1 d . . .
O10 O 0.5200(7) 0.7181(6) 0.0819(10) 0.146(6) Uani 1 1 d . . .
O12 O 0.7535(6) 0.7306(4) 0.0527(3) 0.0534(14) Uani 1 1 d . . .
O11 O 0.6893(11) 0.6948(5) 0.1817(5) 0.110(4) Uani 1 1 d . . .
O15 O 0.1178(7) 0.3064(5) 0.4419(8) 0.123(5) Uani 1 1 d . . .
O13 O 0.2512(16) 0.3127(6) 0.3315(5) 0.145(6) Uani 1 1 d . . .
O14 O 0.3544(7) 0.2891(4) 0.4549(4) 0.0605(16) Uani 1 1 d . . .
N1 N 0.0228(5) 0.6618(3) 0.0454(3) 0.0261(10) Uani 1 1 d . . .
H1 H -0.0581 0.6909 0.0423 0.031 Uiso 1 1 calc R . .
N1A N 0.0966(5) 0.3434(3) 0.1271(3) 0.0252(9) Uani 1 1 d . . .
H1A H 0.0318 0.3118 0.1379 0.030 Uiso 1 1 calc R . .
N1B N 0.5194(5) 0.6626(3) 0.3775(3) 0.0275(10) Uani 1 1 d . . .
H1B H 0.4380 0.6914 0.3679 0.033 Uiso 1 1 calc R . .
N1C N 0.6029(5) 0.3456(3) 0.4474(3) 0.0271(10) Uani 1 1 d . . .
H1C H 0.5391 0.3135 0.4514 0.032 Uiso 1 1 calc R . .
N2 N 0.2499(7) 0.6519(5) 0.0355(6) 0.075(3) Uani 1 1 d . . .
H2A H 0.2536 0.5981 0.0486 0.090 Uiso 1 1 calc R . .
H2B H 0.3252 0.6744 0.0258 0.090 Uiso 1 1 calc R . .
N2A N 0.3203(5) 0.3587(3) 0.1127(3) 0.0347(11) Uani 1 1 d . . .
H2AA H 0.2980 0.4123 0.0962 0.042 Uiso 1 1 calc R . .
H2AB H 0.4064 0.3371 0.1161 0.042 Uiso 1 1 calc R . .
N2B N 0.7475(7) 0.6547(4) 0.3849(5) 0.062(2) Uani 1 1 d . . .
H2BA H 0.7539 0.6009 0.3946 0.074 Uiso 1 1 calc R . .
H2BB H 0.8217 0.6784 0.3826 0.074 Uiso 1 1 calc R . .
N2C N 0.8259(5) 0.3631(4) 0.4540(3) 0.0358(12) Uani 1 1 d . . .
H2CA H 0.8021 0.4165 0.4444 0.043 Uiso 1 1 calc R . .
H2CB H 0.9124 0.3424 0.4610 0.043 Uiso 1 1 calc R . .
C1 C 0.1314(7) 0.6987(4) 0.0303(4) 0.0348(13) Uani 1 1 d . . .
C1A C 0.2241(6) 0.3107(4) 0.1324(3) 0.0287(12) Uani 1 1 d . . .
C1B C 0.6263(6) 0.6999(4) 0.3737(4) 0.0310(12) Uani 1 1 d . . .
C1C C 0.7311(6) 0.3138(4) 0.4580(3) 0.0289(12) Uani 1 1 d . . .
C2 C 0.1202(6) 0.7888(4) 0.0047(4) 0.0336(13) Uani 1 1 d . . .
C2A C 0.2562(7) 0.2209(4) 0.1592(4) 0.0345(13) Uani 1 1 d . . .
C2B C 0.6111(7) 0.7907(4) 0.3556(4) 0.0328(13) Uani 1 1 d . . .
C2C C 0.7681(6) 0.2249(4) 0.4740(3) 0.0312(12) Uani 1 1 d . . .
C3 C 0.0068(7) 0.8351(4) -0.0391(4) 0.0365(14) Uani 1 1 d . . .
H3 H -0.0669 0.8087 -0.0492 0.044 Uiso 1 1 calc R . .
C3A C 0.1791(8) 0.1742(5) 0.2143(4) 0.0395(15) Uani 1 1 d . . .
H3A H 0.1079 0.2010 0.2376 0.047 Uiso 1 1 calc R . .
C7B C 0.4999(8) 0.8341(4) 0.3804(4) 0.0388(14) Uani 1 1 d . . .
H7B H 0.4316 0.8058 0.4082 0.047 Uiso 1 1 calc R . .
C7C C 0.6920(7) 0.1771(5) 0.4429(4) 0.0396(15) Uani 1 1 d . . .
H7C H 0.6164 0.2028 0.4094 0.048 Uiso 1 1 calc R . .
C4 C 0.0017(8) 0.9188(5) -0.0674(4) 0.0429(16) Uani 1 1 d . . .
H4 H -0.0755 0.9499 -0.0970 0.052 Uiso 1 1 calc R . .
C4A C 0.2053(9) 0.0902(5) 0.2349(5) 0.0488(18) Uani 1 1 d . . .
H4AA H 0.1509 0.0595 0.2717 0.059 Uiso 1 1 calc R . .
C6B C 0.4888(8) 0.9182(5) 0.3647(4) 0.0430(16) Uani 1 1 d . . .
H6BC H 0.4127 0.9478 0.3820 0.052 Uiso 1 1 calc R . .
C6C C 0.7253(9) 0.0940(5) 0.4603(5) 0.0495(18) Uani 1 1 d . . .
H6C H 0.6740 0.0627 0.4376 0.059 Uiso 1 1 calc R . .
C5 C 0.1085(9) 0.9574(5) -0.0529(4) 0.0449(16) Uani 1 1 d . . .
H5 H 0.1056 1.0151 -0.0727 0.054 Uiso 1 1 calc R . .
C5A C 0.3097(9) 0.0493(5) 0.2029(5) 0.0500(19) Uani 1 1 d . . .
H5AA H 0.3269 -0.0090 0.2171 0.060 Uiso 1 1 calc R . .
C5B C 0.5869(9) 0.9601(5) 0.3242(5) 0.0489(18) Uani 1 1 d . . .
H5BC H 0.5784 1.0182 0.3138 0.059 Uiso 1 1 calc R . .
C5C C 0.8334(8) 0.0543(5) 0.5108(5) 0.0481(18) Uani 1 1 d . . .
H5C H 0.8552 -0.0038 0.5232 0.058 Uiso 1 1 calc R . .
C6 C 0.2197(10) 0.9117(6) -0.0094(6) 0.058(2) Uani 1 1 d . . .
H6 H 0.2931 0.9383 0.0008 0.070 Uiso 1 1 calc R . .
C6A C 0.3880(9) 0.0949(5) 0.1500(5) 0.0503(19) Uani 1 1 d . . .
H6AA H 0.4607 0.0673 0.1283 0.060 Uiso 1 1 calc R . .
C4B C 0.6956(10) 0.9184(5) 0.2992(6) 0.058(2) Uani 1 1 d . . .
H4BC H 0.7626 0.9475 0.2709 0.070 Uiso 1 1 calc R . .
C4C C 0.9085(8) 0.1007(5) 0.5427(5) 0.0442(16) Uani 1 1 d . . .
H4C H 0.9824 0.0743 0.5772 0.053 Uiso 1 1 calc R . .
C7 C 0.2256(9) 0.8287(5) 0.0190(6) 0.056(2) Uani 1 1 d . . .
H7 H 0.3028 0.7982 0.0490 0.067 Uiso 1 1 calc R . .
C7A C 0.3635(7) 0.1801(5) 0.1274(4) 0.0398(15) Uani 1 1 d . . .
H7A H 0.4189 0.2104 0.0909 0.048 Uiso 1 1 calc R . .
C3B C 0.7095(8) 0.8339(5) 0.3145(6) 0.0526(19) Uani 1 1 d . . .
H3B H 0.7861 0.8051 0.2971 0.063 Uiso 1 1 calc R . .
C3C C 0.8765(7) 0.1854(4) 0.5245(4) 0.0377(14) Uani 1 1 d . . .
H3C H 0.9287 0.2167 0.5466 0.045 Uiso 1 1 calc R . .
C8 C -0.2691(6) 0.5091(4) 0.0873(3) 0.0251(11) Uani 1 1 d . . .
C8B C 0.2320(6) 0.5048(3) 0.4089(3) 0.0234(11) Uani 1 1 d . . .
C9 C -0.4219(6) 0.5165(4) 0.0870(3) 0.0317(13) Uani 1 1 d . . .
H9A H -0.4525 0.5057 0.1394 0.048 Uiso 1 1 calc GR . .
H9B H -0.4524 0.4766 0.0628 0.048 Uiso 1 1 calc GR . .
H9C H -0.4605 0.5722 0.0586 0.048 Uiso 1 1 calc GR . .
C9B C 0.0795(6) 0.5093(4) 0.4070(4) 0.0328(13) Uani 1 1 d . . .
H9BA H 0.0384 0.5634 0.4111 0.049 Uiso 1 1 calc GR . .
H9BB H 0.0519 0.4667 0.4496 0.049 Uiso 1 1 calc GR . .
H9BC H 0.0489 0.5007 0.3590 0.049 Uiso 1 1 calc GR . .
C11 C 0.1074(10) 0.8404(5) 0.2333(5) 0.053(2) Uani 1 1 d . . .
C12 C 0.6124(9) 0.8437(5) 0.1023(5) 0.053(2) Uani 1 1 d . . .
C13 C 0.2425(8) 0.1720(5) 0.4266(4) 0.0448(16) Uani 1 1 d . . .
C14 C 0.7177(8) 0.1754(4) 0.2305(5) 0.0443(16) Uani 1 1 d . . .

loop_
_atom_site_aniso_label
_atom_site_aniso_U_11
_atom_site_aniso_U_22
_atom_site_aniso_U_33
_atom_site_aniso_U_23
_atom_site_aniso_U_13
_atom_site_aniso_U_12
Zn1A 0.0245(5) 0.0332(6) 0.0159(5) -0.0099(4) -0.0001(4) -0.0037(4)
Zn1C 0.0234(5) 0.0316(5) 0.0158(5) -0.0107(4) 0.0007(4) -0.0039(4)
Zn1 0.0228(4) 0.0381(4) 0.0166(3) -0.0119(3) 0.0000(3) -0.0060(3)
Zn1B 0.0227(4) 0.0379(4) 0.0172(4) -0.0122(3) 0.0019(3) -0.0065(3)
S4 0.0323(8) 0.0344(8) 0.0535(10) -0.0130(7) 0.0108(7) -0.0046(6)
S1 0.0334(9) 0.0379(9) 0.0602(11) -0.0128(7) -0.0076(7) -0.0080(7)
S2 0.0360(10) 0.0374(9) 0.0965(17) -0.0121(9) 0.0255(10) -0.0074(7)
S3 0.0341(9) 0.0331(8) 0.0666(12) -0.0070(7) -0.0088(8) -0.0041(6)
F10 0.088(4) 0.062(3) 0.049(3) -0.022(2) 0.022(3) -0.040(3)
F11 0.073(3) 0.061(3) 0.073(3) -0.043(3) 0.018(3) -0.021(3)
F12 0.080(4) 0.062(3) 0.085(4) 0.005(3) -0.032(3) -0.006(3)
F1 0.087(4) 0.062(3) 0.071(4) -0.005(3) -0.020(3) 0.006(3)
F2 0.088(4) 0.047(3) 0.075(4) -0.024(2) 0.019(3) -0.001(3)
F3 0.091(4) 0.059(3) 0.077(4) -0.020(3) 0.034(3) -0.028(3)
F4 0.076(4) 0.055(3) 0.068(3) -0.005(2) -0.014(3) 0.002(3)
F5 0.078(4) 0.063(3) 0.091(4) -0.024(3) 0.018(3) 0.010(3)
F6 0.075(4) 0.064(3) 0.098(5) -0.022(3) -0.020(3) -0.023(3)
F7 0.089(4) 0.063(3) 0.048(3) -0.016(2) -0.013(3) -0.035(3)
F9 0.075(4) 0.062(4) 0.165(8) -0.051(4) 0.045(5) -0.020(3)
F8 0.099(4) 0.066(3) 0.043(3) 0.003(2) -0.019(3) -0.036(3)
O1 0.031(2) 0.034(2) 0.0199(18) -0.0122(15) 0.0046(15) -0.0087(17)
O1A 0.032(2) 0.037(2) 0.0196(18) -0.0087(16) 0.0018(16) -0.0024(17)
O1B 0.035(2) 0.034(2) 0.0162(17) -0.0080(15) 0.0012(15) -0.0104(17)
O1C 0.035(2) 0.034(2) 0.0223(19) -0.0131(16) -0.0021(16) 0.0019(18)
O2 0.022(2) 0.046(2) 0.0204(18) -0.0161(16) 0.0024(15) -0.0035(17)
O2B 0.023(2) 0.047(2) 0.0209(19) -0.0146(17) -0.0009(15) -0.0047(17)
O3 0.0216(19) 0.047(2) 0.0176(18) -0.0112(16) 0.0010(14) -0.0083(17)
O3B 0.0204(19) 0.044(2) 0.0179(17) -0.0137(16) 0.0021(14) -0.0066(16)
O5 0.024(2) 0.089(4) 0.028(2) -0.022(2) -0.0053(17) -0.013(2)
O4B 0.029(3) 0.133(6) 0.038(3) -0.049(3) 0.017(2) -0.031(3)
O4 0.046(3) 0.044(3) 0.020(2) -0.0044(17) -0.0025(18) 0.002(2)
O5B 0.086(4) 0.045(3) 0.024(2) -0.0122(19) 0.010(2) -0.024(3)
O6 0.074(4) 0.038(2) 0.027(2) -0.0169(18) 0.002(2) -0.012(2)
O6B 0.047(3) 0.039(2) 0.030(2) -0.0184(18) 0.0011(19) 0.001(2)
O18 0.080(5) 0.062(4) 0.067(4) -0.028(3) 0.022(3) -0.027(3)
O17 0.036(3) 0.066(4) 0.058(3) -0.032(3) 0.010(2) -0.018(2)
O16 0.037(3) 0.064(4) 0.073(4) -0.007(3) -0.003(3) -0.007(3)
O7 0.042(3) 0.063(4) 0.071(4) -0.013(3) 0.003(3) -0.017(3)
O8 0.067(4) 0.049(3) 0.063(4) -0.022(3) -0.017(3) -0.005(3)
O9 0.035(3) 0.064(4) 0.067(4) -0.030(3) 0.003(2) -0.004(2)
O10 0.031(4) 0.075(5) 0.36(2) -0.111(9) 0.032(6) -0.018(3)
O12 0.034(3) 0.063(4) 0.056(3) -0.007(3) 0.006(2) 0.005(2)
O11 0.165(9) 0.053(4) 0.079(5) 0.018(4) 0.067(6) 0.038(5)
O15 0.030(3) 0.064(5) 0.285(16) -0.063(7) 0.015(6) -0.009(3)
O13 0.302(18) 0.088(6) 0.045(4) 0.017(4) -0.028(7) -0.100(9)
O14 0.052(4) 0.064(4) 0.066(4) -0.011(3) -0.007(3) -0.021(3)
N1 0.027(2) 0.031(2) 0.022(2) -0.0100(18) 0.0005(18) -0.0048(19)
N1A 0.025(2) 0.031(2) 0.021(2) -0.0083(18) -0.0007(17) -0.0063(19)
N1B 0.026(2) 0.033(3) 0.025(2) -0.0082(19) -0.0007(18) -0.0064(19)
N1C 0.026(2) 0.031(2) 0.026(2) -0.0106(19) 0.0012(18) -0.0047(19)
N2 0.025(3) 0.044(4) 0.135(8) 0.012(4) 0.004(4) -0.006(3)
N2A 0.022(2) 0.037(3) 0.041(3) -0.005(2) 0.000(2) -0.004(2)
N2B 0.028(3) 0.037(3) 0.118(7) -0.015(4) -0.008(4) -0.006(3)
N2C 0.019(2) 0.038(3) 0.052(3) -0.016(2) -0.002(2) -0.005(2)
C1 0.028(3) 0.041(3) 0.037(3) -0.011(3) 0.005(2) -0.008(3)
C1A 0.025(3) 0.050(4) 0.015(2) -0.014(2) -0.004(2) -0.008(2)
C1B 0.024(3) 0.035(3) 0.034(3) -0.010(2) -0.006(2) -0.004(2)
C1C 0.027(3) 0.037(3) 0.025(3) -0.013(2) 0.002(2) -0.002(2)
C2 0.026(3) 0.040(3) 0.037(3) -0.010(3) -0.001(2) -0.009(2)
C2A 0.029(3) 0.040(3) 0.035(3) -0.011(3) -0.009(2) -0.006(3)
C2B 0.029(3) 0.034(3) 0.035(3) -0.008(2) -0.003(2) -0.005(2)
C2C 0.031(3) 0.039(3) 0.029(3) -0.016(2) 0.005(2) -0.010(3)
C3 0.033(3) 0.045(4) 0.035(3) -0.016(3) -0.002(3) -0.006(3)
C3A 0.041(4) 0.043(4) 0.034(3) -0.009(3) -0.004(3) -0.007(3)
C7B 0.043(4) 0.041(4) 0.036(3) -0.015(3) 0.003(3) -0.007(3)
C7C 0.038(4) 0.046(4) 0.040(4) -0.021(3) -0.007(3) -0.004(3)
C4 0.042(4) 0.042(4) 0.043(4) -0.012(3) -0.006(3) 0.003(3)
C4A 0.059(5) 0.043(4) 0.043(4) -0.005(3) -0.009(3) -0.013(3)
C6B 0.048(4) 0.041(4) 0.040(4) -0.015(3) -0.001(3) 0.000(3)
C6C 0.056(5) 0.043(4) 0.057(5) -0.021(3) -0.002(4) -0.015(3)
C5 0.057(5) 0.037(4) 0.041(4) -0.009(3) 0.002(3) -0.008(3)
C5A 0.055(5) 0.038(4) 0.056(5) -0.012(3) -0.020(4) -0.002(3)
C5B 0.064(5) 0.038(4) 0.045(4) -0.009(3) -0.009(4) -0.011(3)
C5C 0.049(4) 0.032(3) 0.063(5) -0.014(3) 0.010(4) -0.002(3)
C6 0.050(5) 0.060(5) 0.068(5) -0.014(4) -0.002(4) -0.023(4)
C6A 0.046(4) 0.047(4) 0.057(5) -0.017(3) -0.013(4) 0.004(3)
C4B 0.056(5) 0.050(5) 0.070(6) -0.007(4) 0.005(4) -0.027(4)
C4C 0.038(4) 0.039(4) 0.052(4) -0.009(3) 0.003(3) 0.001(3)
C7 0.046(5) 0.048(4) 0.070(6) -0.006(4) -0.024(4) -0.013(4)
C7A 0.035(3) 0.044(4) 0.040(3) -0.014(3) -0.006(3) 0.002(3)
C3B 0.039(4) 0.046(4) 0.073(5) -0.014(4) 0.011(4) -0.009(3)
C3C 0.035(3) 0.039(3) 0.040(3) -0.014(3) 0.004(3) -0.001(3)
C8 0.026(3) 0.034(3) 0.019(2) -0.012(2) 0.001(2) -0.009(2)
C8B 0.027(3) 0.027(3) 0.017(2) -0.0081(19) -0.001(2) -0.002(2)
C9 0.027(3) 0.050(4) 0.020(3) -0.013(2) -0.005(2) -0.004(3)
C9B 0.024(3) 0.049(4) 0.028(3) -0.013(2) 0.005(2) -0.006(3)
C11 0.066(5) 0.035(4) 0.059(5) -0.014(3) 0.010(4) -0.005(4)
C12 0.047(4) 0.041(4) 0.066(5) -0.005(4) -0.009(4) -0.009(3)
C13 0.047(4) 0.042(4) 0.043(4) -0.006(3) -0.002(3) -0.010(3)
C14 0.051(4) 0.033(3) 0.049(4) -0.012(3) -0.006(3) -0.006(3)

loop_
_atom_type_symbol
_atom_type_description
_atom_type_scat_dispersion_real
_atom_type_scat_dispersion_imag
_atom_type_scat_source
C C 0.0181 0.0091 'International Tables Vol C Tables 4.2.6.8 and 6.1.1.4'
H H 0.0000 0.0000 'International Tables Vol C Tables 4.2.6.8 and 6.1.1.4'
F F 0.0727 0.0534 'International Tables Vol C Tables 4.2.6.8 and 6.1.1.4'
N N 0.0311 0.0180 'International Tables Vol C Tables 4.2.6.8 and 6.1.1.4'
O O 0.0492 0.0322 'International Tables Vol C Tables 4.2.6.8 and 6.1.1.4'
S S 0.3331 0.5567 'International Tables Vol C Tables 4.2.6.8 and 6.1.1.4'
Zn Zn -1.5491 0.6778 'International Tables Vol C Tables 4.2.6.8 and 6.1.1.4'

loop_
_geom_angle_atom_site_label_1
_geom_angle_atom_site_label_2
_geom_angle_atom_site_label_3
_geom_angle
_geom_angle_site_symmetry_1
_geom_angle_site_symmetry_3
Zn1A Zn1A Zn1 0(10) 2_565 2_565
Zn1A Zn1A O1 0(10) 2_565 2_565
Zn1A Zn1A O1 0(10) 2_565 .
Zn1A Zn1A O1A 0(10) 2_565 2_565
Zn1A Zn1A O1A 0(10) 2_565 .
Zn1A Zn1A O2 0(10) 2_565 2_565
Zn1A Zn1A O2 0(10) 2_565 .
O1 Zn1A Zn1 138.96(11) . 2_565
O1 Zn1A Zn1 41.04(11) 2_565 2_565
O1 Zn1A O1 180.0 . 2_565
O1 Zn1A O2 87.76(16) . 2_565
O1 Zn1A O2 87.76(16) 2_565 .
O1 Zn1A O2 92.24(16) 2_565 2_565
O1 Zn1A O2 92.24(16) . .
O1A Zn1A Zn1 139.46(12) . 2_565
O1A Zn1A Zn1 40.54(12) 2_565 2_565
O1A Zn1A O1 105.71(17) . 2_565
O1A Zn1A O1 74.29(17) 2_565 2_565
O1A Zn1A O1 74.29(17) . .
O1A Zn1A O1 105.71(17) 2_565 .
O1A Zn1A O1A 180.0 . 2_565
O1A Zn1A O2 86.17(16) . 2_565
O1A Zn1A O2 93.83(16) 2_565 2_565
O1A Zn1A O2 86.17(16) 2_565 .
O1A Zn1A O2 93.83(16) . .
O2 Zn1A Zn1 104.40(10) . 2_565
O2 Zn1A Zn1 75.60(10) 2_565 2_565
O2 Zn1A O2 180.0 . 2_565
O1B Zn1C O1B 180.0 2_666 .
O1B Zn1C O2B 87.89(16) 2_666 .
O1B Zn1C O2B 92.11(16) . .
O1B Zn1C O2B 87.89(16) . 2_666
O1B Zn1C O2B 92.11(16) 2_666 2_666
O1C Zn1C O1B 74.05(17) . .
O1C Zn1C O1B 74.05(17) 2_666 2_666
O1C Zn1C O1B 105.95(17) . 2_666
O1C Zn1C O1B 105.95(17) 2_666 .
O1C Zn1C O1C 180.00(14) . 2_666
O1C Zn1C O2B 86.13(17) . 2_666
O1C Zn1C O2B 86.13(17) 2_666 .
O1C Zn1C O2B 93.87(17) 2_666 2_666
O1C Zn1C O2B 93.87(17) . .
O2B Zn1C O2B 180.0 2_666 .
O1 Zn1 O4 166.69(17) . .
O1A Zn1 O1 73.29(16) . .
O1A Zn1 O4 93.54(17) . .
O3 Zn1 O1 95.11(16) . .
O3 Zn1 O1A 96.19(17) . .
O3 Zn1 O5 170.22(17) . .
O3 Zn1 O4 84.19(18) . .
O3 Zn1 O6 87.6(2) . .
O5 Zn1 O1 93.47(19) . .
O5 Zn1 O1A 90.8(2) . .
O5 Zn1 O4 88.5(2) . .
O6 Zn1 O1 94.92(18) . .
O6 Zn1 O1A 167.86(19) . .
O6 Zn1 O5 87.0(2) . .
O6 Zn1 O4 98.33(19) . .
O1B Zn1B O6B 166.81(17) . .
O1C Zn1B O1B 72.83(16) . .
O1C Zn1B O5B 167.98(18) . .
O1C Zn1B O6B 93.98(17) . .
O3B Zn1B O1B 95.98(16) . .
O3B Zn1B O1C 95.87(17) . .
O3B Zn1B O4B 170.09(18) . .
O3B Zn1B O5B 85.2(2) . .
O3B Zn1B O6B 85.13(19) . .
O4B Zn1B O1B 91.2(2) . .
O4B Zn1B O1C 92.8(2) . .
O4B Zn1B O5B 87.4(3) . .
O4B Zn1B O6B 89.4(2) . .
O5B Zn1B O1B 95.15(18) . .
O5B Zn1B O6B 98.04(19) . .
O18 S4 O16 115.0(4) . .
O18 S4 C14 106.3(4) . .
O17 S4 O18 116.8(4) . .
O17 S4 O16 110.4(4) . .
O17 S4 C14 104.4(4) . .
O16 S4 C14 102.3(4) . .
O7 S1 C11 104.2(4) . .
O8 S1 O7 114.9(4) . .
O8 S1 O9 115.3(4) . .
O8 S1 C11 103.7(4) . .
O9 S1 O7 112.6(4) . .
O9 S1 C11 104.4(4) . .
O10 S2 O12 115.4(7) . .
O10 S2 O11 114.8(8) . .
O10 S2 C12 102.6(4) . .
O12 S2 O11 113.2(5) . .
O12 S2 C12 104.8(4) . .
O11 S2 C12 104.2(5) . .
O15 S3 O14 109.6(6) . .
O15 S3 C13 102.8(4) . .
O13 S3 O15 118.0(9) . .
O13 S3 O14 115.3(6) . .
O13 S3 C13 106.0(5) . .
O14 S3 C13 103.2(4) . .
Zn1A O1 Zn1A 0.0 2_565 .
Zn1A O1 Zn1 98.28(17) 2_565 .
Zn1A O1 Zn1 98.28(17) . .
N1 O1 Zn1A 128.8(3) . 2_565
N1 O1 Zn1A 128.8(3) . .
N1 O1 Zn1 126.7(3) . .
Zn1A O1A Zn1A 0.0 2_565 .
Zn1A O1A Zn1 99.71(18) 2_565 .
Zn1A O1A Zn1 99.71(18) . .
N1A O1A Zn1A 129.3(3) . 2_565
N1A O1A Zn1A 129.3(3) . .
N1A O1A Zn1 127.3(3) . .
Zn1C O1B Zn1B 98.71(17) . .
N1B O1B Zn1C 128.4(3) . .
N1B O1B Zn1B 127.4(3) . .
Zn1C O1C Zn1B 99.66(18) . .
N1C O1C Zn1C 129.3(3) . .
N1C O1C Zn1B 126.9(3) . .
Zn1A O2 Zn1A 0.0 2_565 .
C8 O2 Zn1A 130.9(4) . 2_565
C8 O2 Zn1A 130.9(4) . .
C8B O2B Zn1C 131.3(4) . .
C8 O3 Zn1 129.5(4) . .
C8B O3B Zn1B 129.2(4) . .
Zn1 O5 H5A 111.9 . .
Zn1 O5 H5B 113.4 . .
H5A O5 H5B 105.9 . .
Zn1B O4B H4BA 113.6 . .
Zn1B O4B H4BB 115.9 . .
H4BA O4B H4BB 103.0 . .
Zn1 O4 H4A 111.9 . .
Zn1 O4 H4B 111.5 . .
H4A O4 H4B 106.9 . .
Zn1B O5B H5BA 113.5 . .
Zn1B O5B H5BB 112.1 . .
H5BA O5B H5BB 105.4 . .
Zn1 O6 H6A 112.0 . .
Zn1 O6 H6B 112.2 . .
H6A O6 H6B 106.6 . .
Zn1B O6B H6BA 110.2 . .
Zn1B O6B H6BB 109.7 . .
H6BA O6B H6BB 108.7 . .
O1 N1 H1 120.1 . .
C1 N1 O1 119.8(5) . .
C1 N1 H1 120.1 . .
O1A N1A H1A 120.2 . .
C1A N1A O1A 119.7(5) . .
C1A N1A H1A 120.2 . .
O1B N1B H1B 119.8 . .
C1B N1B O1B 120.4(5) . .
C1B N1B H1B 119.8 . .
O1C N1C H1C 120.0 . .
C1C N1C O1C 119.9(5) . .
C1C N1C H1C 120.0 . .
H2A N2 H2B 120.0 . .
C1 N2 H2A 120.0 . .
C1 N2 H2B 120.0 . .
H2AA N2A H2AB 120.0 . .
C1A N2A H2AA 120.0 . .
C1A N2A H2AB 120.0 . .
H2BA N2B H2BB 120.0 . .
C1B N2B H2BA 120.0 . .
C1B N2B H2BB 120.0 . .
H2CA N2C H2CB 120.0 . .
C1C N2C H2CA 120.0 . .
C1C N2C H2CB 120.0 . .
N1 C1 N2 117.3(6) . .
N1 C1 C2 120.9(6) . .
N2 C1 C2 121.6(6) . .
N1A C1A N2A 119.5(6) . .
N1A C1A C2A 118.5(6) . .
N2A C1A C2A 122.0(6) . .
N1B C1B N2B 118.1(6) . .
N1B C1B C2B 120.2(6) . .
N2B C1B C2B 121.7(6) . .
N1C C1C N2C 119.2(6) . .
N1C C1C C2C 119.8(6) . .
N2C C1C C2C 121.0(6) . .
C3 C2 C1 120.8(6) . .
C7 C2 C1 120.4(6) . .
C7 C2 C3 118.7(7) . .
C3A C2A C1A 121.6(6) . .
C3A C2A C7A 118.7(7) . .
C7A C2A C1A 119.7(6) . .
C7B C2B C1B 120.5(6) . .
C7B C2B C3B 118.9(7) . .
C3B C2B C1B 120.6(6) . .
C7C C2C C1C 121.3(6) . .
C3C C2C C1C 120.1(6) . .
C3C C2C C7C 118.6(6) . .
C2 C3 H3 119.8 . .
C4 C3 C2 120.4(7) . .
C4 C3 H3 119.8 . .
C2A C3A H3A 119.7 . .
C4A C3A C2A 120.6(7) . .
C4A C3A H3A 119.7 . .
C2B C7B H7B 120.1 . .
C6B C7B C2B 119.9(7) . .
C6B C7B H7B 120.1 . .
C2C C7C H7C 119.7 . .
C6C C7C C2C 120.6(7) . .
C6C C7C H7C 119.7 . .
C3 C4 H4 120.0 . .
C3 C4 C5 120.0(7) . .
C5 C4 H4 120.0 . .
C3A C4A H4AA 119.4 . .
C3A C4A C5A 121.1(8) . .
C5A C4A H4AA 119.4 . .
C7B C6B H6BC 119.7 . .
C7B C6B C5B 120.6(7) . .
C5B C6B H6BC 119.7 . .
C7C C6C H6C 119.5 . .
C7C C6C C5C 121.1(7) . .
C5C C6C H6C 119.5 . .
C4 C5 H5 120.3 . .
C4 C5 C6 119.5(7) . .
C6 C5 H5 120.3 . .
C4A C5A H5AA 120.7 . .
C6A C5A C4A 118.6(7) . .
C6A C5A H5AA 120.7 . .
C6B C5B H5BC 120.0 . .
C4B C5B C6B 120.1(7) . .
C4B C5B H5BC 120.0 . .
C6C C5C H5C 120.5 . .
C4C C5C C6C 118.9(7) . .
C4C C5C H5C 120.5 . .
C5 C6 H6 119.5 . .
C7 C6 C5 120.9(8) . .
C7 C6 H6 119.5 . .
C5A C6A H6AA 119.1 . .
C5A C6A C7A 121.8(8) . .
C7A C6A H6AA 119.1 . .
C5B C4B H4BC 119.8 . .
C5B C4B C3B 120.4(8) . .
C3B C4B H4BC 119.8 . .
C5C C4C H4C 119.8 . .
C5C C4C C3C 120.4(7) . .
C3C C4C H4C 119.8 . .
C2 C7 H7 119.8 . .
C6 C7 C2 120.5(8) . .
C6 C7 H7 119.8 . .
C2A C7A H7A 120.4 . .
C6A C7A C2A 119.2(8) . .
C6A C7A H7A 120.4 . .
C2B C3B H3B 119.9 . .
C4B C3B C2B 120.1(8) . .
C4B C3B H3B 119.9 . .
C2C C3C H3C 119.8 . .
C4C C3C C2C 120.4(7) . .
C4C C3C H3C 119.8 . .
O2 C8 O3 124.8(5) . .
O2 C8 C9 118.0(5) . .
O3 C8 C9 117.3(5) . .
O2B C8B O3B 124.7(5) . .
O2B C8B C9B 117.8(5) . .
O3B C8B C9B 117.5(5) . .
C8 C9 H9A 109.5 . .
C8 C9 H9B 109.5 . .
C8 C9 H9C 109.5 . .
H9A C9 H9B 109.5 . .
H9A C9 H9C 109.5 . .
H9B C9 H9C 109.5 . .
C8B C9B H9BA 109.5 . .
C8B C9B H9BB 109.5 . .
C8B C9B H9BC 109.5 . .
H9BA C9B H9BB 109.5 . .
H9BA C9B H9BC 109.5 . .
H9BB C9B H9BC 109.5 . .
F1 C11 S1 109.9(6) . .
F2 C11 S1 109.2(6) . .
F2 C11 F1 108.2(8) . .
F3 C11 S1 110.9(6) . .
F3 C11 F1 109.1(8) . .
F3 C11 F2 109.5(7) . .
F4 C12 S2 110.2(7) . .
F5 C12 S2 111.4(6) . .
F5 C12 F4 107.3(7) . .
F5 C12 F6 108.6(8) . .
F6 C12 S2 110.2(6) . .
F6 C12 F4 109.1(7) . .
F7 C13 S3 110.4(5) . .
F9 C13 S3 110.9(6) . .
F9 C13 F7 107.5(8) . .
F9 C13 F8 111.0(8) . .
F8 C13 S3 110.9(6) . .
F8 C13 F7 106.0(7) . .
F10 C14 S4 110.5(5) . .
F11 C14 S4 112.1(6) . .
F11 C14 F10 107.4(6) . .
F11 C14 F12 110.0(7) . .
F12 C14 S4 111.0(6) . .
F12 C14 F10 105.6(7) . .

loop_
_geom_bond_atom_site_label_1
_geom_bond_atom_site_label_2
_geom_bond_distance
_geom_bond_site_symmetry_2
Zn1A Zn1A 0.0000 2_565
Zn1A Zn1 3.1584(7) 2_565
Zn1A O1 2.080(4) .
Zn1A O1 2.080(4) 2_565
Zn1A O1A 2.049(4) .
Zn1A O1A 2.049(4) 2_565
Zn1A O2 2.146(4) .
Zn1A O2 2.146(4) 2_565
Zn1C O1B 2.072(4) 2_666
Zn1C O1B 2.072(4) .
Zn1C O1C 2.050(4) 2_666
Zn1C O1C 2.049(4) .
Zn1C O2B 2.137(4) 2_666
Zn1C O2B 2.137(4) .
Zn1 O1 2.096(4) .
Zn1 O1A 2.083(4) .
Zn1 O3 2.058(4) .
Zn1 O5 2.078(4) .
Zn1 O4 2.124(5) .
Zn1 O6 2.066(5) .
Zn1B O1B 2.094(4) .
Zn1B O1C 2.087(4) .
Zn1B O3B 2.062(4) .
Zn1B O4B 2.063(5) .
Zn1B O5B 2.091(5) .
Zn1B O6B 2.115(5) .
S4 O18 1.413(7) .
S4 O17 1.412(6) .
S4 O16 1.474(6) .
S4 C14 1.813(7) .
S1 O7 1.452(7) .
S1 O8 1.422(7) .
S1 O9 1.425(6) .
S1 C11 1.843(8) .
S2 O10 1.417(9) .
S2 O12 1.420(6) .
S2 O11 1.430(9) .
S2 C12 1.831(9) .
S3 O15 1.408(9) .
S3 O13 1.384(9) .
S3 O14 1.443(6) .
S3 C13 1.823(8) .
F10 C14 1.342(10) .
F11 C14 1.309(9) .
F12 C14 1.318(10) .
F1 C11 1.330(11) .
F2 C11 1.319(10) .
F3 C11 1.305(11) .
F4 C12 1.329(11) .
F5 C12 1.312(12) .
F6 C12 1.321(10) .
F7 C13 1.343(10) .
F9 C13 1.287(11) .
F8 C13 1.313(9) .
O1 Zn1A 2.080(4) 2_565
O1 N1 1.357(7) .
O1A Zn1A 2.049(4) 2_565
O1A N1A 1.345(7) .
O1B N1B 1.348(7) .
O1C N1C 1.344(7) .
O2 Zn1A 2.146(4) 2_565
O2 C8 1.249(7) .
O2B C8B 1.262(7) .
O3 C8 1.278(7) .
O3B C8B 1.268(7) .
O5 H5A 0.9034 .
O5 H5B 0.9073 .
O4B H4BA 0.9414 .
O4B H4BB 0.9507 .
O4 H4A 0.8928 .
O4 H4B 0.8933 .
O5B H5BA 0.9168 .
O5B H5BB 0.9149 .
O6 H6A 0.8970 .
O6 H6B 0.8962 .
O6B H6BA 0.8655 .
O6B H6BB 0.8645 .
N1 H1 0.8800 .
N1 C1 1.309(9) .
N1A H1A 0.8800 .
N1A C1A 1.306(8) .
N1B H1B 0.8800 .
N1B C1B 1.298(8) .
N1C H1C 0.8800 .
N1C C1C 1.309(8) .
N2 H2A 0.8800 .
N2 H2B 0.8800 .
N2 C1 1.319(10) .
N2A H2AA 0.8800 .
N2A H2AB 0.8800 .
N2A C1A 1.325(8) .
N2B H2BA 0.8800 .
N2B H2BB 0.8800 .
N2B C1B 1.325(9) .
N2C H2CA 0.8800 .
N2C H2CB 0.8800 .
N2C C1C 1.330(8) .
C1 C2 1.471(10) .
C1A C2A 1.470(10) .
C1B C2B 1.481(9) .
C1C C2C 1.462(9) .
C2 C3 1.402(9) .
C2 C7 1.379(10) .
C2A C3A 1.400(10) .
C2A C7A 1.402(10) .
C2B C7B 1.389(10) .
C2B C3B 1.396(11) .
C2C C7C 1.401(9) .
C2C C3C 1.394(10) .
C3 H3 0.9500 .
C3 C4 1.376(11) .
C3A H3A 0.9500 .
C3A C4A 1.370(11) .
C7B H7B 0.9500 .
C7B C6B 1.375(11) .
C7C H7C 0.9500 .
C7C C6C 1.362(11) .
C4 H4 0.9500 .
C4 C5 1.379(11) .
C4A H4AA 0.9500 .
C4A C5A 1.386(13) .
C6B H6BC 0.9500 .
C6B C5B 1.379(12) .
C6C H6C 0.9500 .
C6C C5C 1.394(12) .
C5 H5 0.9500 .
C5 C6 1.380(12) .
C5A H5AA 0.9500 .
C5A C6A 1.377(13) .
C5B H5BC 0.9500 .
C5B C4B 1.358(14) .
C5C H5C 0.9500 .
C5C C4C 1.384(12) .
C6 H6 0.9500 .
C6 C7 1.365(13) .
C6A H6AA 0.9500 .
C6A C7A 1.390(11) .
C4B H4BC 0.9500 .
C4B C3B 1.381(12) .
C4C H4C 0.9500 .
C4C C3C 1.387(10) .
C7 H7 0.9500 .
C7A H7A 0.9500 .
C3B H3B 0.9500 .
C3C H3C 0.9500 .
C8 C9 1.502(8) .
C8B C9B 1.503(8) .
C9 H9A 0.9800 .
C9 H9B 0.9800 .
C9 H9C 0.9800 .
C9B H9BA 0.9800 .
C9B H9BB 0.9800 .
C9B H9BC 0.9800 .

loop_
_geom_torsion_atom_site_label_1
_geom_torsion_atom_site_label_2
_geom_torsion_atom_site_label_3
_geom_torsion_atom_site_label_4
_geom_torsion
_geom_torsion_site_symmetry_1
Zn1A O1 N1 C1 -101.4(6) 2_565
Zn1A O1 N1 C1 -101.4(6) .
Zn1A O1A N1A C1A 99.7(5) .
Zn1A O1A N1A C1A 99.7(5) 2_565
Zn1A O2 C8 O3 -2.4(9) 2_565
Zn1A O2 C8 O3 -2.4(9) .
Zn1A O2 C8 C9 177.2(4) 2_565
Zn1A O2 C8 C9 177.2(4) .
Zn1C O1B N1B C1B 101.4(6) .
Zn1C O1C N1C C1C -99.7(6) .
Zn1C O2B C8B O3B 1.9(9) .
Zn1C O2B C8B C9B -178.0(4) .
Zn1 O1 N1 C1 112.6(5) .
Zn1 O1A N1A C1A -106.4(5) .
Zn1 O3 C8 O2 3.0(9) .
Zn1 O3 C8 C9 -176.7(4) .
Zn1B O1B N1B C1B -110.7(5) .
Zn1B O1C N1C C1C 107.6(5) .
Zn1B O3B C8B O2B -4.5(9) .
Zn1B O3B C8B C9B 175.4(4) .
O1 N1 C1 N2 0.4(10) .
O1 N1 C1 C2 177.2(5) .
O1A N1A C1A N2A -2.9(8) .
O1A N1A C1A C2A 178.0(5) .
O1B N1B C1B N2B 3.3(9) .
O1B N1B C1B C2B -178.0(5) .
O1C N1C C1C N2C 2.1(8) .
O1C N1C C1C C2C -178.1(5) .
O18 S4 C14 F10 55.4(7) .
O18 S4 C14 F11 175.2(6) .
O18 S4 C14 F12 -61.4(8) .
O17 S4 C14 F10 179.4(5) .
O17 S4 C14 F11 -60.8(7) .
O17 S4 C14 F12 62.6(7) .
O16 S4 C14 F10 -65.6(6) .
O16 S4 C14 F11 54.2(7) .
O16 S4 C14 F12 177.7(7) .
O7 S1 C11 F1 -62.7(7) .
O7 S1 C11 F2 55.8(8) .
O7 S1 C11 F3 176.6(6) .
O8 S1 C11 F1 57.9(7) .
O8 S1 C11 F2 176.4(6) .
O8 S1 C11 F3 -62.8(7) .
O9 S1 C11 F1 178.9(6) .
O9 S1 C11 F2 -62.6(7) .
O9 S1 C11 F3 58.2(7) .
O10 S2 C12 F4 -60.0(9) .
O10 S2 C12 F5 58.9(10) .
O10 S2 C12 F6 179.5(9) .
O12 S2 C12 F4 60.9(7) .
O12 S2 C12 F5 179.8(6) .
O12 S2 C12 F6 -59.6(8) .
O11 S2 C12 F4 -179.9(7) .
O11 S2 C12 F5 -61.0(8) .
O11 S2 C12 F6 59.6(9) .
O15 S3 C13 F7 60.1(8) .
O15 S3 C13 F9 179.1(9) .
O15 S3 C13 F8 -57.0(9) .
O13 S3 C13 F7 -64.3(9) .
O13 S3 C13 F9 54.7(10) .
O13 S3 C13 F8 178.6(9) .
O14 S3 C13 F7 174.1(6) .
O14 S3 C13 F9 -66.9(8) .
O14 S3 C13 F8 56.9(7) .
N1 C1 C2 C3 -31.9(10) .
N1 C1 C2 C7 152.6(8) .
N1A C1A C2A C3A -34.8(8) .
N1A C1A C2A C7A 143.0(6) .
N1B C1B C2B C7B 34.0(9) .
N1B C1B C2B C3B -147.1(7) .
N1C C1C C2C C7C 32.8(9) .
N1C C1C C2C C3C -143.6(6) .
N2 C1 C2 C3 144.8(8) .
N2 C1 C2 C7 -30.8(12) .
N2A C1A C2A C3A 146.0(6) .
N2A C1A C2A C7A -36.2(9) .
N2B C1B C2B C7B -147.3(8) .
N2B C1B C2B C3B 31.6(11) .
N2C C1C C2C C7C -147.4(7) .
N2C C1C C2C C3C 36.3(9) .
C1 C2 C3 C4 -175.3(7) .
C1 C2 C7 C6 175.2(9) .
C1A C2A C3A C4A 175.7(6) .
C1A C2A C7A C6A -176.3(6) .
C1B C2B C7B C6B 178.5(6) .
C1B C2B C3B C4B -178.8(8) .
C1C C2C C7C C6C -178.0(7) .
C1C C2C C3C C4C 177.1(6) .
C2 C3 C4 C5 0.1(11) .
C2A C3A C4A C5A 1.1(11) .
C2B C7B C6B C5B 0.3(11) .
C2C C7C C6C C5C 1.7(13) .
C3 C2 C7 C6 -0.5(14) .
C3 C4 C5 C6 -0.4(12) .
C3A C2A C7A C6A 1.6(10) .
C3A C4A C5A C6A 0.5(12) .
C7B C2B C3B C4B 0.1(13) .
C7B C6B C5B C4B 0.2(12) .
C7C C2C C3C C4C 0.7(10) .
C7C C6C C5C C4C -0.9(13) .
C4 C5 C6 C7 0.3(14) .
C4A C5A C6A C7A -0.9(12) .
C6B C5B C4B C3B -0.5(14) .
C6C C5C C4C C3C 0.0(12) .
C5 C6 C7 C2 0.2(16) .
C5A C6A C7A C2A -0.1(11) .
C5B C4B C3B C2B 0.4(15) .
C5C C4C C3C C2C 0.1(11) .
C7 C2 C3 C4 0.4(11) .
C7A C2A C3A C4A -2.1(10) .
C3B C2B C7B C6B -0.4(11) .
C3C C2C C7C C6C -1.6(11) .
